data_2015367
loop_
_publ_author_name
'Luigi R Nassimbeni'
'Hong Su'

_publ_section_title
;
 Two salts of di-<i>p</i>-toluoyltartaric acid with aromatic amines
;
_journal_coeditor_code GG1300
_journal_issue 6
_journal_name_full 'Acta Crystallographica Section C'
_journal_page_first o358
_journal_page_last o361
_journal_paper_doi 10.1107/S0108270106015149
_journal_volume 62
_journal_year 2006
_chemical_formula_iupac '2C7 H10 N + , C20 H16 O8 2- , 2H2 O'
_chemical_formula_moiety '2C7 H10 N + , C20 H16 O8 2- , 2H2 O'
_chemical_formula_sum 'C34 H40 N2 O10'
_chemical_formula_weight 636.68
_chemical_name_systematic
;
Bis(benylammonium) (2R,3R)-(-)-2,3-di-p-toluoyloxybutanedioate dihydrate
;
_space_group_IT_number 19
_symmetry_cell_setting orthorhombic
_symmetry_space_group_name_Hall 'P 2ac 2ab'
_symmetry_space_group_name_H-M 'P 21 21 21'
_atom_sites_solution_hydrogens geom
_atom_sites_solution_primary direct
_atom_sites_solution_secondary difmap
_audit_creation_method SHELXL97
_cell_angle_alpha 90
_cell_angle_beta 90
_cell_angle_gamma 90
_cell_formula_units_Z 4
_cell_length_a 6.88050(10)
_cell_length_b 19.26060(10)
_cell_length_c 25.5545(2)
_cell_measurement_reflns_used 28526
_cell_measurement_temperature 113(2)
_cell_measurement_theta_max 27.19
_cell_measurement_theta_min 4.34
_cell_volume 3386.55(6)
_computing_cell_refinement 'DENZO-SMN (Otwinowski & Minor, 1997)'
_computing_data_collection 'COLLECT (Nonius, 2000)'
_computing_data_reduction DENZO-SMN
_computing_molecular_graphics
;
ORTEP-3 (Farrugia, 1997), X-SEED (Barbour, 2001) and POVRAY
(Cason, Year?)
;
_computing_publication_material SHELXL97
_computing_structure_refinement 'SHELXL97 (Sheldrick, 1997)'
_computing_structure_solution 'SHELXS97 (Sheldrick, 1997)'
_diffrn_ambient_temperature 113(2)
_diffrn_measured_fraction_theta_full 0.989
_diffrn_measured_fraction_theta_max 0.989
_diffrn_measurement_device_type 'Nonius Kappa CCD area-detector'
_diffrn_measurement_method '1.2\% \f scans and \w scans'
_diffrn_radiation_monochromator graphite
_diffrn_radiation_source 'fine-focus sealed tube'
_diffrn_radiation_type MoK\a
_diffrn_radiation_wavelength 0.71073
_diffrn_reflns_av_R_equivalents 0.0265
_diffrn_reflns_av_sigmaI/netI 0.0177
_diffrn_reflns_limit_h_max 8
_diffrn_reflns_limit_h_min -8
_diffrn_reflns_limit_k_max 24
_diffrn_reflns_limit_k_min -24
_diffrn_reflns_limit_l_max 32
_diffrn_reflns_limit_l_min -32
_diffrn_reflns_number 28533
_diffrn_reflns_theta_full 27.19
_diffrn_reflns_theta_max 27.19
_diffrn_reflns_theta_min 4.34
_exptl_absorpt_coefficient_mu 0.092
_exptl_absorpt_correction_T_max 0.9773
_exptl_absorpt_correction_T_min 0.9685
_exptl_absorpt_correction_type none
_exptl_absorpt_process_details none
_exptl_crystal_colour colourless
_exptl_crystal_density_diffrn 1.249
_exptl_crystal_density_method 'not measured'
_exptl_crystal_description prism
_exptl_crystal_F_000 1352
_exptl_crystal_size_max 0.35
_exptl_crystal_size_mid 0.25
_exptl_crystal_size_min 0.25
_refine_diff_density_max 0.276
_refine_diff_density_min -0.259
_refine_ls_extinction_coef 0.017(2)
_refine_ls_extinction_expression Fc^*^=kFc[1+0.001xFc^2^\l^3^/sin(2\q)]^-1/4^
_refine_ls_extinction_method 'SHELXL97 (Sheldrick, 1997)'
_refine_ls_goodness_of_fit_ref 1.065
_refine_ls_hydrogen_treatment mixed
_refine_ls_matrix_type full
_refine_ls_number_parameters 458
_refine_ls_number_reflns 4225
_refine_ls_number_restraints 10
_refine_ls_restrained_S_all 1.064
_refine_ls_R_factor_all 0.0375
_refine_ls_R_factor_gt 0.0340
_refine_ls_shift/su_max 0.000
_refine_ls_shift/su_mean 0.000
_refine_ls_structure_factor_coef Fsqd
_refine_ls_weighting_details 'calc w = 1/[\s^2^(Fo^2^)+(0.048P)^2^+0.6428P] where P=(Fo^2^+2Fc^2^)/3'
_refine_ls_weighting_scheme calc
_refine_ls_wR_factor_gt 0.0817
_refine_ls_wR_factor_ref 0.0836
_reflns_number_gt 3955
_reflns_number_total 4225
_reflns_threshold_expression I>2\s(I)
_cod_data_source_file gg1300.cif
_cod_data_source_block II
_cod_depositor_comments
;
The following automatic conversions were performed:

'_chemical_melting_point' value 'not measured' was changed to '?' -
the value is undefined or not given.

Automatic conversion script
Id: cif_fix_values 1646 2011-03-28 12:23:43Z adriana 

The following automatic conversions were performed:

'_chemical_melting_point' value 'not measured' was changed to '?' -
the value is undefined or not given.

Automatic conversion script
Id: cif_fix_values 1715 2011-07-08 13:25:40Z adriana 
;
_cod_database_code 2015367
_cod_database_fobs_code 2015367

loop_
_symmetry_equiv_pos_as_xyz
'x, y, z'
'-x+1/2, -y, z+1/2'
'x+1/2, -y+1/2, -z'
'-x, y+1/2, -z+1/2'

loop_
_atom_site_type_symbol
_atom_site_label
_atom_site_fract_x
_atom_site_fract_y
_atom_site_fract_z
_atom_site_U_iso_or_equiv
_atom_site_adp_type
_atom_site_calc_flag
_atom_site_refinement_flags
_atom_site_occupancy
O O1 0.33566(17) 0.03978(6) 0.28175(5) 0.0244(3) Uani d . 1
O O2 0.64601(18) 0.03542(6) 0.25560(5) 0.0253(3) Uani d . 1
O O3 0.26410(17) 0.28670(6) 0.24921(5) 0.0230(3) Uani d . 1
O O4 0.57696(18) 0.29712(6) 0.27143(5) 0.0251(3) Uani d . 1
O O5 0.62623(17) 0.16345(5) 0.21189(4) 0.0205(2) Uani d . 1
O O6 0.51992(19) 0.10642(6) 0.14061(5) 0.0295(3) Uani d . 1
O O7 0.55520(16) 0.17262(5) 0.32548(4) 0.0195(2) Uani d . 1
O O8 0.3413(2) 0.21682(10) 0.38221(6) 0.0542(5) Uani d . 1
O O41 0.1472(2) 0.41262(6) 0.20589(6) 0.0307(3) Uani d D 1
O O51 0.98173(18) 0.10972(6) 0.28272(5) 0.0290(3) Uani d D 1
N N21 0.7301(2) 0.40433(7) 0.20404(6) 0.0266(3) Uani d D 1
N N31 0.9297(2) 0.25097(7) 0.30575(6) 0.0247(3) Uani d D 1
C C1 0.4861(2) 0.06404(8) 0.26049(6) 0.0196(3) Uani d . 1
C C2 0.4579(2) 0.13857(7) 0.23949(6) 0.0187(3) Uani d . 1
H H2 0.3443 0.1389 0.2151 0.022 Uiso calc R 1
C C3 0.4158(2) 0.18741(7) 0.28461(6) 0.0181(3) Uani d . 1
H H3 0.2828 0.1769 0.2983 0.022 Uiso calc R 1
C C4 0.4212(2) 0.26425(8) 0.26732(6) 0.0185(3) Uani d . 1
C C5 0.6402(3) 0.14244(8) 0.16165(6) 0.0215(3) Uani d . 1
C C6 0.8176(3) 0.16925(8) 0.13568(6) 0.0221(3) Uani d . 1
C C7 0.9560(3) 0.20864(8) 0.16180(7) 0.0256(3) Uani d . 1
H H7 0.9379 0.2199 0.1977 0.031 Uiso calc R 1
C C8 1.1202(3) 0.23148(10) 0.13565(7) 0.0298(4) Uani d . 1
H H8 1.2137 0.2587 0.1538 0.036 Uiso calc R 1
C C9 1.1503(3) 0.21518(9) 0.08327(7) 0.0294(4) Uani d . 1
C C10 1.0125(3) 0.17495(10) 0.05773(7) 0.0301(4) Uani d . 1
H H10 1.0321 0.1629 0.0221 0.036 Uiso calc R 1
C C11 0.8476(3) 0.15219(9) 0.08319(7) 0.0274(4) Uani d . 1
H H11 0.7545 0.1249 0.0650 0.033 Uiso calc R 1
C C12 1.3301(3) 0.24014(13) 0.05544(8) 0.0447(5) Uani d . 1
H H12A 1.3175 0.2311 0.0179 0.067 Uiso calc R 1
H H12C 1.4439 0.2155 0.0691 0.067 Uiso calc R 1
H H12B 1.3459 0.2901 0.0613 0.067 Uiso calc R 1
C C13 0.4907(3) 0.18590(9) 0.37432(7) 0.0269(4) Uani d . 1
C C14 0.6260(3) 0.16301(9) 0.41548(7) 0.0257(4) Uani d . 1
C C15 0.7930(3) 0.12479(9) 0.40495(7) 0.0290(4) Uani d . 1
H H15 0.8176 0.1086 0.3705 0.035 Uiso calc R 1
C C16 0.9229(3) 0.11047(10) 0.44471(8) 0.0388(5) Uani d . 1
H H16 1.0377 0.0849 0.4372 0.047 Uiso calc R 1
C C17 0.8877(4) 0.13302(11) 0.49569(8) 0.0430(5) Uani d . 1
C C18 0.7170(4) 0.16865(12) 0.50588(8) 0.0443(5) Uani d . 1
H H18 0.6886 0.1826 0.5407 0.053 Uiso calc R 1
C C19 0.5884(3) 0.18407(11) 0.46668(7) 0.0363(4) Uani d . 1
H H19 0.4732 0.2092 0.4744 0.044 Uiso calc R 1
C C20 1.0316(5) 0.11925(15) 0.53895(10) 0.0644(8) Uani d . 1
H H20C 1.0048 0.0738 0.5546 0.097 Uiso calc R 1
H H20B 1.0199 0.1554 0.5657 0.097 Uiso calc R 1
H H20A 1.1637 0.1196 0.5246 0.097 Uiso calc R 1
C C21 0.6365(3) 0.36911(9) 0.15866(8) 0.0343(4) Uani d . 1
H H21D 0.4957 0.3644 0.1658 0.041 Uiso calc R 1
H H21E 0.6913 0.3218 0.1553 0.041 Uiso calc R 1
C C22 0.6627(4) 0.40659(9) 0.10768(8) 0.0358(5) Uani d . 1
C C23 0.5155(5) 0.44949(11) 0.08932(10) 0.0578(7) Uani d . 1
H H23 0.4028 0.4565 0.1101 0.069 Uiso calc R 1
C C24 0.5300(8) 0.48183(14) 0.04171(12) 0.0810(12) Uani d . 1
H H24 0.4287 0.5114 0.0299 0.097 Uiso calc R 1
C C25 0.6880(8) 0.47153(16) 0.01180(12) 0.0855(13) Uani d . 1
H H25 0.6954 0.4929 -0.0216 0.103 Uiso calc R 1
C C26 0.8398(6) 0.4304(2) 0.02885(12) 0.0846(12) Uani d . 1
H H26 0.9522 0.4246 0.0077 0.102 Uiso calc R 1
C C27 0.8269(5) 0.39682(15) 0.07807(10) 0.0578(7) Uani d . 1
H H27 0.9296 0.3682 0.0903 0.069 Uiso calc R 1
C C31 0.9356(3) 0.28543(8) 0.35819(7) 0.0275(4) Uani d . 1
H H31E 1.0503 0.2687 0.3779 0.033 Uiso calc R 1
H H31D 0.8177 0.2728 0.3783 0.033 Uiso calc R 1
C C32 0.9460(3) 0.36328(8) 0.35255(6) 0.0244(3) Uani d . 1
C C33 1.1244(3) 0.39668(11) 0.35171(9) 0.0385(5) Uani d . 1
H H33 1.2412 0.3707 0.3546 0.046 Uiso calc R 1
C C34 1.1310(4) 0.46842(13) 0.34660(10) 0.0531(7) Uani d . 1
H H34 1.2529 0.4916 0.3462 0.064 Uiso calc R 1
C C35 0.9626(5) 0.50598(10) 0.34212(9) 0.0534(7) Uani d . 1
H H35 0.9687 0.5550 0.3384 0.064 Uiso calc R 1
C C36 0.7850(4) 0.47338(10) 0.34293(8) 0.0408(5) Uani d . 1
H H36 0.6687 0.4997 0.3401 0.049 Uiso calc R 1
C C37 0.7766(3) 0.40159(9) 0.34785(7) 0.0278(4) Uani d . 1
H H37 0.6542 0.3787 0.3480 0.033 Uiso calc R 1
H H21A 0.8687(15) 0.4048(13) 0.2000(9) 0.041(6) Uiso d D 1
H H31A 1.031(3) 0.2643(12) 0.2826(7) 0.039(6) Uiso d D 1
H H41A 0.201(4) 0.3767(10) 0.2261(9) 0.054(7) Uiso d D 1
H H21B 0.691(3) 0.3812(10) 0.2352(6) 0.030(5) Uiso d D 1
H H31B 0.942(4) 0.2020(5) 0.3098(9) 0.043(6) Uiso d D 1
H H41B 0.211(5) 0.4508(12) 0.2210(12) 0.079(10) Uiso d D 1
H H51B 0.877(3) 0.0874(12) 0.2666(9) 0.049(7) Uiso d D 1
H H21C 0.695(4) 0.4519(6) 0.2091(9) 0.043(6) Uiso d D 1
H H31C 0.809(2) 0.2630(11) 0.2897(8) 0.030(5) Uiso d D 1
H H51A 1.091(3) 0.0805(11) 0.2825(10) 0.052(7) Uiso d D 1

loop_
_atom_site_aniso_label
_atom_site_aniso_U_11
_atom_site_aniso_U_22
_atom_site_aniso_U_33
_atom_site_aniso_U_12
_atom_site_aniso_U_13
_atom_site_aniso_U_23
O1 0.0205(6) 0.0160(5) 0.0368(6) -0.0019(5) 0.0028(5) 0.0024(5)
O2 0.0200(6) 0.0175(5) 0.0384(7) 0.0032(5) 0.0007(5) -0.0010(5)
O3 0.0188(6) 0.0181(5) 0.0320(6) 0.0009(5) -0.0034(5) 0.0019(5)
O4 0.0206(6) 0.0163(5) 0.0385(6) -0.0018(5) -0.0011(5) 0.0020(5)
O5 0.0190(6) 0.0191(5) 0.0234(5) -0.0023(4) 0.0028(5) -0.0013(4)
O6 0.0287(7) 0.0297(6) 0.0300(6) -0.0062(6) 0.0001(5) -0.0045(5)
O7 0.0172(5) 0.0189(5) 0.0223(5) 0.0007(5) -0.0002(5) 0.0004(4)
O8 0.0374(9) 0.0924(13) 0.0326(7) 0.0332(10) -0.0003(7) -0.0118(8)
O41 0.0301(7) 0.0214(6) 0.0406(7) 0.0019(5) -0.0048(6) 0.0022(5)
O51 0.0186(6) 0.0218(6) 0.0465(7) 0.0011(5) -0.0016(6) -0.0076(5)
N21 0.0298(8) 0.0163(6) 0.0338(8) 0.0031(6) 0.0044(7) 0.0007(6)
N31 0.0167(6) 0.0184(6) 0.0388(8) 0.0001(6) 0.0006(6) -0.0014(6)
C1 0.0201(8) 0.0151(6) 0.0237(7) -0.0007(6) -0.0024(6) -0.0025(6)
C2 0.0158(7) 0.0164(6) 0.0240(7) -0.0011(6) -0.0001(6) -0.0004(6)
C3 0.0148(7) 0.0163(7) 0.0233(7) 0.0001(6) -0.0013(6) 0.0006(6)
C4 0.0175(7) 0.0155(7) 0.0224(7) 0.0007(6) 0.0018(6) -0.0020(6)
C5 0.0237(8) 0.0159(6) 0.0248(7) 0.0024(7) 0.0000(7) -0.0005(6)
C6 0.0233(8) 0.0182(7) 0.0247(8) 0.0042(7) 0.0023(7) 0.0011(6)
C7 0.0277(9) 0.0247(8) 0.0245(8) -0.0011(7) 0.0032(7) 0.0005(6)
C8 0.0278(9) 0.0306(8) 0.0311(9) -0.0050(8) 0.0020(7) 0.0009(7)
C9 0.0267(9) 0.0316(9) 0.0300(9) 0.0038(8) 0.0050(8) 0.0096(7)
C10 0.0324(10) 0.0363(9) 0.0216(8) 0.0074(8) 0.0031(7) 0.0037(7)
C11 0.0281(9) 0.0301(8) 0.0241(8) 0.0019(8) -0.0009(7) -0.0014(7)
C12 0.0374(11) 0.0604(13) 0.0362(10) -0.0079(11) 0.0107(10) 0.0103(10)
C13 0.0263(9) 0.0292(8) 0.0253(8) 0.0026(7) 0.0025(7) -0.0019(7)
C14 0.0272(9) 0.0249(8) 0.0250(8) -0.0006(7) 0.0000(7) 0.0027(6)
C15 0.0347(10) 0.0267(8) 0.0256(8) 0.0047(8) -0.0014(8) 0.0021(7)
C16 0.0429(11) 0.0368(10) 0.0366(10) 0.0117(10) -0.0065(10) 0.0013(8)
C17 0.0553(14) 0.0408(10) 0.0329(10) 0.0075(11) -0.0150(10) -0.0003(8)
C18 0.0579(14) 0.0494(12) 0.0256(9) 0.0107(12) -0.0035(10) -0.0036(9)
C19 0.0400(11) 0.0410(10) 0.0278(9) 0.0056(9) 0.0022(8) -0.0006(8)
C20 0.078(2) 0.0713(17) 0.0435(12) 0.0238(17) -0.0290(14) -0.0080(12)
C21 0.0395(11) 0.0227(8) 0.0408(10) -0.0046(8) 0.0030(9) -0.0025(7)
C22 0.0484(12) 0.0221(8) 0.0367(10) -0.0063(9) 0.0015(9) -0.0061(7)
C23 0.086(2) 0.0360(11) 0.0519(13) 0.0122(13) -0.0125(14) -0.0040(10)
C24 0.147(4) 0.0446(13) 0.0520(15) 0.005(2) -0.024(2) 0.0001(12)
C25 0.162(4) 0.0501(15) 0.0443(15) -0.038(2) -0.018(2) 0.0026(12)
C26 0.104(3) 0.094(2) 0.0558(16) -0.048(2) 0.0332(19) -0.0228(17)
C27 0.0596(16) 0.0585(14) 0.0551(14) -0.0141(14) 0.0160(13) -0.0103(12)
C31 0.0266(8) 0.0223(7) 0.0336(9) 0.0012(7) 0.0004(8) 0.0015(7)
C32 0.0258(9) 0.0212(7) 0.0262(8) -0.0020(7) 0.0029(7) -0.0014(6)
C33 0.0331(10) 0.0378(10) 0.0444(11) -0.0105(9) 0.0048(9) -0.0035(9)
C34 0.0651(17) 0.0436(12) 0.0506(13) -0.0343(13) 0.0000(12) 0.0039(11)
C35 0.094(2) 0.0211(9) 0.0453(11) -0.0136(12) -0.0155(14) 0.0052(8)
C36 0.0649(15) 0.0232(9) 0.0344(10) 0.0109(10) -0.0106(10) -0.0038(8)
C37 0.0311(9) 0.0240(8) 0.0283(9) 0.0022(7) 0.0020(8) -0.0030(7)

loop_
_atom_type_symbol
_atom_type_description
_atom_type_scat_dispersion_real
_atom_type_scat_dispersion_imag
_atom_type_scat_source
C C 0.0033 0.0016 'International Tables Vol C Tables 4.2.6.8 and 6.1.1.4'
H H 0.0000 0.0000 'International Tables Vol C Tables 4.2.6.8 and 6.1.1.4'
N N 0.0061 0.0033 'International Tables Vol C Tables 4.2.6.8 and 6.1.1.4'
O O 0.0106 0.0060 'International Tables Vol C Tables 4.2.6.8 and 6.1.1.4'

loop_
_geom_angle_atom_site_label_1
_geom_angle_atom_site_label_2
_geom_angle_atom_site_label_3
_geom_angle
C5 O5 C2 115.08(12)
C13 O7 C3 114.37(13)
H41A O41 H41B 100(2)
H51B O51 H51A 110(2)
C21 N21 H21A 110.4(15)
C21 N21 H21B 108.4(13)
H21A N21 H21B 112(2)
C21 N21 H21C 115.6(15)
H21A N21 H21C 105(2)
H21B N21 H21C 105(2)
C31 N31 H31A 114.7(14)
C31 N31 H31B 109.9(14)
H31A N31 H31B 106(2)
C31 N31 H31C 107.5(13)
H31A N31 H31C 107.7(17)
H31B N31 H31C 111(2)
O2 C1 O1 127.56(14)
O2 C1 C2 119.40(14)
O1 C1 C2 113.04(14)
O5 C2 C3 108.66(12)
O5 C2 C1 112.25(13)
C3 C2 C1 109.66(12)
O5 C2 H2 108.7
C3 C2 H2 108.7
C1 C2 H2 108.7
O7 C3 C2 107.49(12)
O7 C3 C4 112.29(12)
C2 C3 C4 111.86(12)
O7 C3 H3 108.4
C2 C3 H3 108.4
C4 C3 H3 108.4
O4 C4 O3 126.61(13)
O4 C4 C3 118.82(14)
O3 C4 C3 114.56(13)
O6 C5 O5 123.22(16)
O6 C5 C6 124.45(15)
O5 C5 C6 112.33(14)
C7 C6 C11 119.25(16)
C7 C6 C5 122.69(15)
C11 C6 C5 118.04(16)
C8 C7 C6 120.10(16)
C8 C7 H7 119.9
C6 C7 H7 119.9
C7 C8 C9 120.96(18)
C7 C8 H8 119.5
C9 C8 H8 119.5
C10 C9 C8 118.49(17)
C10 C9 C12 121.16(17)
C8 C9 C12 120.34(18)
C11 C10 C9 121.18(16)
C11 C10 H10 119.4
C9 C10 H10 119.4
C10 C11 C6 120.01(17)
C10 C11 H11 120.0
C6 C11 H11 120.0
C9 C12 H12A 109.5
C9 C12 H12C 109.5
H12A C12 H12C 109.5
C9 C12 H12B 109.5
H12A C12 H12B 109.5
H12C C12 H12B 109.5
O8 C13 O7 121.95(17)
O8 C13 C14 124.61(17)
O7 C13 C14 113.33(15)
C15 C14 C19 119.28(17)
C15 C14 C13 122.87(16)
C19 C14 C13 117.77(17)
C16 C15 C14 119.86(17)
C16 C15 H15 120.1
C14 C15 H15 120.1
C15 C16 C17 120.8(2)
C15 C16 H16 119.6
C17 C16 H16 119.6
C18 C17 C16 118.51(19)
C18 C17 C20 120.4(2)
C16 C17 C20 121.1(2)
C19 C18 C17 121.18(19)
C19 C18 H18 119.4
C17 C18 H18 119.4
C18 C19 C14 120.2(2)
C18 C19 H19 119.9
C14 C19 H19 119.9
C17 C20 H20C 109.5
C17 C20 H20B 109.5
H20C C20 H20B 109.5
C17 C20 H20A 109.5
H20C C20 H20A 109.5
H20B C20 H20A 109.5
N21 C21 C22 113.89(15)
N21 C21 H21D 108.8
C22 C21 H21D 108.8
N21 C21 H21E 108.8
C22 C21 H21E 108.8
H21D C21 H21E 107.7
C27 C22 C23 119.7(2)
C27 C22 C21 120.8(2)
C23 C22 C21 119.5(2)
C24 C23 C22 121.1(3)
C24 C23 H23 119.4
C22 C23 H23 119.4
C25 C24 C23 119.8(4)
C25 C24 H24 120.1
C23 C24 H24 120.1
C24 C25 C26 121.1(3)
C24 C25 H25 119.4
C26 C25 H25 119.4
C25 C26 C27 119.6(3)
C25 C26 H26 120.2
C27 C26 H26 120.2
C22 C27 C26 118.6(3)
C22 C27 H27 120.7
C26 C27 H27 120.7
N31 C31 C32 110.89(14)
N31 C31 H31E 109.5
C32 C31 H31E 109.5
N31 C31 H31D 109.5
C32 C31 H31D 109.5
H31E C31 H31D 108.0
C37 C32 C33 119.79(15)
C37 C32 C31 119.85(17)
C33 C32 C31 120.36(18)
C32 C33 C34 119.5(2)
C32 C33 H33 120.2
C34 C33 H33 120.2
C35 C34 C33 120.3(2)
C35 C34 H34 119.8
C33 C34 H34 119.8
C34 C35 C36 120.61(17)
C34 C35 H35 119.7
C36 C35 H35 119.7
C35 C36 C37 119.6(2)
C35 C36 H36 120.2
C37 C36 H36 120.2
C32 C37 C36 120.2(2)
C32 C37 H37 119.9
C36 C37 H37 119.9

loop_
_geom_bond_atom_site_label_1
_geom_bond_atom_site_label_2
_geom_bond_distance
_geom_bond_publ_flag
O1 C1 1.259(2) y
O2 C1 1.237(2) y
O3 C4 1.253(2) y
O4 C4 1.249(2) y
O5 C2 1.438(2) y
O7 C3 1.446(2) y
C1 C2 1.545(2) y
C2 C3 1.516(2) y
C3 C4 1.545(2) y
O5 C5 1.350(2) ?
O6 C5 1.206(2) ?
O7 C13 1.349(2) ?
O8 C13 1.205(2) ?
O41 H41A 0.939(10) ?
O41 H41B 0.94(3) ?
O51 H51B 0.937(10) ?
O51 H51A 0.937(10) ?
N21 C21 1.490(2) ?
N21 H21A 0.959(10) ?
N21 H21B 0.951(10) ?
N21 H21C 0.956(10) ?
N31 C31 1.496(2) ?
N31 H31A 0.949(10) ?
N31 H31B 0.952(10) ?
N31 H31C 0.955(10) ?
C2 H2 1.0000 ?
C3 H3 1.0000 ?
C5 C6 1.482(2) ?
C6 C7 1.388(2) ?
C6 C11 1.397(2) ?
C7 C8 1.385(3) ?
C7 H7 0.9500 ?
C8 C9 1.391(3) ?
C8 H8 0.9500 ?
C9 C10 1.388(3) ?
C9 C12 1.505(3) ?
C10 C11 1.379(3) ?
C10 H10 0.9500 ?
C11 H11 0.9500 ?
C12 H12A 0.9800 ?
C12 H12C 0.9800 ?
C12 H12B 0.9800 ?
C13 C14 1.472(3) ?
C14 C15 1.391(3) ?
C14 C19 1.394(2) ?
C15 C16 1.381(3) ?
C15 H15 0.9500 ?
C16 C17 1.394(3) ?
C16 H16 0.9500 ?
C17 C18 1.385(3) ?
C17 C20 1.508(3) ?
C18 C19 1.369(3) ?
C18 H18 0.9500 ?
C19 H19 0.9500 ?
C20 H20C 0.9800 ?
C20 H20B 0.9800 ?
C20 H20A 0.9800 ?
C21 C22 1.500(3) ?
C21 H21D 0.9900 ?
C21 H21E 0.9900 ?
C22 C27 1.373(4) ?
C22 C23 1.389(4) ?
C23 C24 1.371(4) ?
C23 H23 0.9500 ?
C24 C25 1.343(6) ?
C24 H24 0.9500 ?
C25 C26 1.382(6) ?
C25 H25 0.9500 ?
C26 C27 1.417(4) ?
C26 H26 0.9500 ?
C27 H27 0.9500 ?
C31 C32 1.508(2) ?
C31 H31E 0.9900 ?
C31 H31D 0.9900 ?
C32 C37 1.385(3) ?
C32 C33 1.385(3) ?
C33 C34 1.389(3) ?
C33 H33 0.9500 ?
C34 C35 1.371(4) ?
C34 H34 0.9500 ?
C35 C36 1.374(4) ?
C35 H35 0.9500 ?
C36 C37 1.390(3) ?
C36 H36 0.9500 ?
C37 H37 0.9500 ?

loop_
_geom_hbond_atom_site_label_D
_geom_hbond_atom_site_label_H
_geom_hbond_atom_site_label_A
_geom_hbond_site_symmetry_A
_geom_hbond_distance_DH
_geom_hbond_distance_HA
_geom_hbond_distance_DA
_geom_hbond_angle_DHA
_geom_hbond_publ_flag
N21 H21A O41 1_655 0.960(10) 1.930(10) 2.875(2) 169(2) y
N21 H21B O4 . 0.950(10) 2.020(10) 2.888(2) 150(2) y
N21 H21C O1 4_655 0.960(10) 1.720(10) 2.673(2) 172(2) y
N31 H31A O3 1_655 0.950(10) 1.870(10) 2.803(2) 168(2) y
N31 H31B O51 . 0.950(10) 1.930(10) 2.807(2) 153(2) y
N31 H31C O4 . 0.960(10) 1.790(10) 2.729(2) 168(2) y
O41 H41A O3 . 0.940(10) 1.880(10) 2.785(2) 160(2) y
O41 H41B O2 4_655 0.94(3) 2.00(3) 2.931(2) 173(3) y
O51 H51A O1 1_655 0.940(10) 1.860(10) 2.783(2) 168(2) y
O51 H51B O2 . 0.940(10) 1.900(10) 2.804(2) 162(2) y

loop_
_geom_torsion_atom_site_label_1
_geom_torsion_atom_site_label_2
_geom_torsion_atom_site_label_3
_geom_torsion_atom_site_label_4
_geom_torsion
_geom_torsion_publ_flag
C5 O5 C2 C3 -156.60(10) y
C5 O5 C2 C1 81.94(15) ?
O2 C1 C2 O5 5.00(19) ?
O1 C1 C2 O5 -175.61(13) ?
O2 C1 C2 C3 -115.88(16) ?
O1 C1 C2 C3 63.51(17) ?
C13 O7 C3 C2 -151.00(10) y
C13 O7 C3 C4 85.53(16) ?
O5 C2 C3 O7 -76.50(10) y
C1 C2 C3 O7 46.49(16) ?
O5 C2 C3 C4 47.17(17) ?
C1 C2 C3 C4 170.19(13) ?
O7 C3 C4 O4 28.5(2) ?
C2 C3 C4 O4 -92.48(17) ?
O7 C3 C4 O3 -152.91(13) ?
C2 C3 C4 O3 86.13(17) ?
C2 O5 C5 O6 1.2(2) ?
C2 O5 C5 C6 -179.40(10) y
O6 C5 C6 C7 -177.72(16) ?
O5 C5 C6 C7 2.9(2) ?
O6 C5 C6 C11 0.4(2) ?
O5 C5 C6 C11 -178.94(14) ?
C11 C6 C7 C8 1.0(2) ?
C5 C6 C7 C8 179.11(16) ?
C6 C7 C8 C9 -0.4(3) ?
C7 C8 C9 C10 -0.5(3) ?
C7 C8 C9 C12 -179.74(18) ?
C8 C9 C10 C11 0.9(3) ?
C12 C9 C10 C11 -179.87(18) ?
C9 C10 C11 C6 -0.4(3) ?
C7 C6 C11 C10 -0.6(3) ?
C5 C6 C11 C10 -178.81(15) ?
C3 O7 C13 O8 -10.3(2) ?
C3 O7 C13 C14 173.40(10) y
O8 C13 C14 C15 177.1(2) ?
O7 C13 C14 C15 -6.6(2) ?
O8 C13 C14 C19 -6.3(3) ?
O7 C13 C14 C19 169.93(16) ?
C19 C14 C15 C16 -2.5(3) ?
C13 C14 C15 C16 174.04(19) ?
C14 C15 C16 C17 0.9(3) ?
C15 C16 C17 C18 1.6(3) ?
C15 C16 C17 C20 -178.3(2) ?
C16 C17 C18 C19 -2.6(3) ?
C20 C17 C18 C19 177.3(2) ?
C17 C18 C19 C14 1.0(3) ?
C15 C14 C19 C18 1.5(3) ?
C13 C14 C19 C18 -175.2(2) ?
N21 C21 C22 C27 84.8(2) ?
N21 C21 C22 C23 -97.8(2) ?
C27 C22 C23 C24 0.7(4) ?
C21 C22 C23 C24 -176.7(2) ?
C22 C23 C24 C25 0.7(4) ?
C23 C24 C25 C26 -2.0(5) ?
C24 C25 C26 C27 1.8(5) ?
C23 C22 C27 C26 -0.9(3) ?
C21 C22 C27 C26 176.5(2) ?
C25 C26 C27 C22 -0.3(4) ?
N31 C31 C32 C37 87.1(2) ?
N31 C31 C32 C33 -92.5(2) ?
C37 C32 C33 C34 0.5(3) ?
C31 C32 C33 C34 -179.86(19) ?
C32 C33 C34 C35 -0.3(4) ?
C33 C34 C35 C36 0.4(4) ?
C34 C35 C36 C37 -0.6(3) ?
C33 C32 C37 C36 -0.8(3) ?
C31 C32 C37 C36 179.64(17) ?
C35 C36 C37 C32 0.8(3) ?

loop_
_cod_related_entry_id
_cod_related_entry_database
_cod_related_entry_code
1 ChemSpider 21180892
